data_1515391
loop_
_publ_author_name
'Zhou, Zhi'
'Feng, Xin'
'Yin, Xiang'
'Chen, Ying-Chun'

_publ_section_title
;
 Direct Remote Asymmetric Bisvinylogous 1,4-Additions of Cyclic
 2,5-Dienones to Nitroalkenes.
;
_journal_issue 9
_journal_name_full 'Organic letters'
_journal_page_first 2370
_journal_page_last 2373
_journal_paper_doi 10.1021/ol500700d
_journal_volume 16
_journal_year 2014
_chemical_absolute_configuration ad
_chemical_formula_sum 'C24 H27 N O3 S'
_chemical_formula_weight 409.53
_chemical_name_systematic
; 
 ? 
;
_space_group_IT_number 19
_symmetry_cell_setting orthorhombic
_symmetry_space_group_name_Hall 'P 2ac 2ab'
_symmetry_space_group_name_H-M 'P 21 21 21'
_atom_sites_solution_hydrogens geom
_atom_sites_solution_primary direct
_atom_sites_solution_secondary difmap
_audit_creation_method SHELXL-97
_cell_angle_alpha 90.00
_cell_angle_beta 90.00
_cell_angle_gamma 90.00
_cell_formula_units_Z 4
_cell_length_a 6.8189(16)
_cell_length_b 9.465(2)
_cell_length_c 33.233(8)
_cell_measurement_reflns_used 6992
_cell_measurement_temperature 153(2)
_cell_measurement_theta_max 29.127
_cell_measurement_theta_min 2.476
_cell_volume 2144.9(9)
_computing_cell_refinement 'CrystalClear (Rigaku Inc., 2008)'
_computing_data_collection 'CrystalClear (Rigaku Inc., 2008)'
_computing_data_reduction 'CrystalClear (Rigaku Inc., 2008)'
_computing_structure_refinement 'SHELXL-97 (Sheldrick, 1997)'
_computing_structure_solution 'SHELXS-97 (Sheldrick, 1990)'
_diffrn_ambient_temperature 153(2)
_diffrn_detector_area_resol_mean 28.5714
_diffrn_measured_fraction_theta_full 0.988
_diffrn_measured_fraction_theta_max 0.988
_diffrn_measurement_device_type AFC10/Saturn724+
_diffrn_measurement_method 'phi and omega scans'
_diffrn_radiation_monochromator graphite
_diffrn_radiation_source 'Rotating Anode'
_diffrn_radiation_type MoK\a
_diffrn_radiation_wavelength 0.71073
_diffrn_reflns_av_R_equivalents 0.0370
_diffrn_reflns_av_sigmaI/netI 0.0447
_diffrn_reflns_limit_h_max 9
_diffrn_reflns_limit_h_min -8
_diffrn_reflns_limit_k_max 12
_diffrn_reflns_limit_k_min -11
_diffrn_reflns_limit_l_max 45
_diffrn_reflns_limit_l_min -45
_diffrn_reflns_number 18742
_diffrn_reflns_theta_full 29.13
_diffrn_reflns_theta_max 29.13
_diffrn_reflns_theta_min 2.83
_diffrn_standards_decay_% 0
_diffrn_standards_interval_count 0
_diffrn_standards_interval_time 0
_diffrn_standards_number 0
_exptl_absorpt_coefficient_mu 0.176
_exptl_absorpt_correction_T_max 0.9750
_exptl_absorpt_correction_T_min 0.9035
_exptl_absorpt_correction_type multi-scan
_exptl_crystal_colour Colorless
_exptl_crystal_density_diffrn 1.268
_exptl_crystal_density_method 'not measured'
_exptl_crystal_description Prism
_exptl_crystal_F_000 872
_exptl_crystal_size_max 0.59
_exptl_crystal_size_mid 0.19
_exptl_crystal_size_min 0.14
_refine_diff_density_max 0.349
_refine_diff_density_min -0.384
_refine_diff_density_rms 0.042
_refine_ls_abs_structure_details 'Flack H D (1983), Acta Cryst. A39, 876-881'
_refine_ls_abs_structure_Flack 0.06(8)
_refine_ls_extinction_method none
_refine_ls_goodness_of_fit_ref 1.002
_refine_ls_hydrogen_treatment constr
_refine_ls_matrix_type full
_refine_ls_number_parameters 262
_refine_ls_number_reflns 5696
_refine_ls_number_restraints 0
_refine_ls_restrained_S_all 1.002
_refine_ls_R_factor_all 0.0553
_refine_ls_R_factor_gt 0.0487
_refine_ls_shift/su_max 0.001
_refine_ls_shift/su_mean 0.000
_refine_ls_structure_factor_coef Fsqd
_refine_ls_weighting_details 'calc w=1/[\s^2^(Fo^2^)+(0.0736P)^2^+0.0560P] where P=(Fo^2^+2Fc^2^)/3'
_refine_ls_weighting_scheme calc
_refine_ls_wR_factor_gt 0.1243
_refine_ls_wR_factor_ref 0.1304
_reflns_number_gt 5122
_reflns_number_total 5696
_reflns_threshold_expression >2sigma(I)
_cod_data_source_file ol500700d_si_002.cif
_cod_data_source_block 5
_cod_depositor_comments
;
The following automatic conversions were performed:

'_symmetry_cell_setting' value 'Orthorhombic' changed to
'orthorhombic' according to
/usr/data/users/saulius/crontab/automatic-downloads/rss-feeds/ACS/lib/dictionaries/cif_core.dic
dictionary named 'cif_core.dic' version 2.4.2 from 2011-04-26.

Automatic conversion script
Id: cif_fix_values 2281 2013-09-26 08:29:07Z andrius 

 Adding full bibliography for 1515390--1515391.cif.

The following automatic conversions were performed:

'_exptl_absorpt_correction_type' value 'Multi-scans' was replaced
with the value 'multi-scan' as specified in the replacement file
'src/cod-tools/trunk/data/replacement-values/replacement_values.lst'.

Automatic conversion script
Id: cif_fix_values 5376 2017-05-30 11:51:03Z andrius 
;
_cod_original_cell_volume 2145.0(9)
_cod_original_sg_symbol_H-M P2(1)2(1)2(1)
_cod_database_code 1515391

loop_
_symmetry_equiv_pos_as_xyz
'x, y, z'
'-x+1/2, -y, z+1/2'
'-x, y+1/2, -z+1/2'
'x+1/2, -y+1/2, -z'

loop_
_atom_site_label
_atom_site_type_symbol
_atom_site_fract_x
_atom_site_fract_y
_atom_site_fract_z
_atom_site_U_iso_or_equiv
_atom_site_adp_type
_atom_site_occupancy
_atom_site_symmetry_multiplicity
_atom_site_calc_flag
_atom_site_refinement_flags
S1 S 0.40897(7) 0.25726(6) 0.855388(14) 0.03315(13) Uani 1 1 d .
O1 O 0.6706(2) 0.4453(2) 0.78144(6) 0.0561(5) Uani 1 1 d .
O2 O 0.2217(4) 0.7684(2) 0.87030(6) 0.0737(6) Uani 1 1 d .
O3 O -0.0304(5) 0.8199(2) 0.83383(7) 0.0970(10) Uani 1 1 d .
N1 N 0.0835(4) 0.7356(2) 0.84888(6) 0.0556(6) Uani 1 1 d .
C1 C 0.1250(3) 0.6099(2) 0.76568(6) 0.0378(5) Uani 1 1 d .
H1A H -0.0158 0.5926 0.7603 0.045 Uiso 1 1 calc R
H1B H 0.1430 0.7128 0.7695 0.045 Uiso 1 1 calc R
C2 C 0.2459(3) 0.5615(3) 0.72911(6) 0.0429(5) Uani 1 1 d .
H2A H 0.2152 0.4615 0.7231 0.051 Uiso 1 1 calc R
H2B H 0.2094 0.6188 0.7054 0.051 Uiso 1 1 calc R
C3 C 0.4669(4) 0.5765(3) 0.73694(7) 0.0488(6) Uani 1 1 d .
H3A H 0.5397 0.5257 0.7156 0.059 Uiso 1 1 calc R
H3B H 0.5031 0.6777 0.7353 0.059 Uiso 1 1 calc R
C4 C 0.5275(3) 0.5200(3) 0.77709(7) 0.0400(5) Uani 1 1 d .
C5 C 0.4036(3) 0.5663(2) 0.81243(6) 0.0358(4) Uani 1 1 d .
H5A H 0.4199 0.6692 0.8167 0.043 Uiso 1 1 calc R
H5B H 0.4482 0.5171 0.8371 0.043 Uiso 1 1 calc R
C6 C 0.1840(3) 0.5326(2) 0.80479(6) 0.0296(4) Uani 1 1 d .
C7 C 0.1503(3) 0.3718(2) 0.79950(5) 0.0291(4) Uani 1 1 d .
H7A H 0.0210 0.3585 0.7865 0.035 Uiso 1 1 calc R
H7B H 0.2507 0.3359 0.7806 0.035 Uiso 1 1 calc R
C8 C 0.1559(3) 0.2789(2) 0.83723(6) 0.0300(4) Uani 1 1 d .
H8 H 0.1042 0.1835 0.8299 0.036 Uiso 1 1 calc R
C9 C 0.0212(3) 0.3417(2) 0.86943(6) 0.0310(4) Uani 1 1 d .
H9A H -0.1164 0.3369 0.8600 0.037 Uiso 1 1 calc R
H9B H 0.0317 0.2848 0.8943 0.037 Uiso 1 1 calc R
C10 C 0.0737(3) 0.4949(2) 0.87875(5) 0.0293(4) Uani 1 1 d .
H10 H 0.2151 0.4980 0.8867 0.035 Uiso 1 1 calc R
C11 C 0.0497(3) 0.5801(2) 0.83995(6) 0.0342(4) Uani 1 1 d .
H11 H -0.0892 0.5693 0.8309 0.041 Uiso 1 1 calc R
C12 C -0.0465(3) 0.5498(2) 0.91387(6) 0.0323(4) Uani 1 1 d .
C13 C -0.2407(3) 0.5911(2) 0.90982(7) 0.0406(5) Uani 1 1 d .
H13 H -0.3003 0.5907 0.8840 0.049 Uiso 1 1 calc R
C14 C -0.3489(4) 0.6331(3) 0.94314(8) 0.0491(6) Uani 1 1 d .
H14 H -0.4809 0.6631 0.9399 0.059 Uiso 1 1 calc R
C15 C -0.2641(5) 0.6313(2) 0.98123(7) 0.0499(7) Uani 1 1 d .
H15 H -0.3378 0.6598 1.0041 0.060 Uiso 1 1 calc R
C16 C -0.0722(4) 0.5878(2) 0.98550(7) 0.0479(6) Uani 1 1 d .
H16 H -0.0140 0.5851 1.0115 0.057 Uiso 1 1 calc R
C17 C 0.0359(4) 0.5481(2) 0.95215(6) 0.0391(5) Uani 1 1 d .
H17 H 0.1685 0.5194 0.9554 0.047 Uiso 1 1 calc R
C18 C 0.3779(4) 0.1181(2) 0.89240(8) 0.0450(6) Uani 1 1 d .
H18A H 0.2664 0.1404 0.9104 0.054 Uiso 1 1 calc R
H18B H 0.3506 0.0271 0.8788 0.054 Uiso 1 1 calc R
C19 C 0.5636(3) 0.1078(2) 0.91621(6) 0.0346(4) Uani 1 1 d .
C20 C 0.6106(3) 0.2099(2) 0.94479(6) 0.0360(4) Uani 1 1 d .
H20 H 0.5237 0.2869 0.9491 0.043 Uiso 1 1 calc R
C21 C 0.7807(4) 0.2010(2) 0.96682(6) 0.0403(5) Uani 1 1 d .
H21 H 0.8108 0.2720 0.9861 0.048 Uiso 1 1 calc R
C22 C 0.9081(4) 0.0897(2) 0.96116(7) 0.0414(5) Uani 1 1 d .
H22 H 1.0243 0.0830 0.9768 0.050 Uiso 1 1 calc R
C23 C 0.8660(4) -0.0127(3) 0.93255(7) 0.0445(5) Uani 1 1 d .
H23 H 0.9540 -0.0891 0.9283 0.053 Uiso 1 1 calc R
C24 C 0.6952(3) -0.0029(2) 0.91016(7) 0.0401(5) Uani 1 1 d .
H24 H 0.6673 -0.0726 0.8904 0.048 Uiso 1 1 calc R

loop_
_atom_site_aniso_label
_atom_site_aniso_U_11
_atom_site_aniso_U_22
_atom_site_aniso_U_33
_atom_site_aniso_U_23
_atom_site_aniso_U_13
_atom_site_aniso_U_12
S1 0.0280(2) 0.0362(2) 0.0352(2) 0.0057(2) -0.00172(19) 0.0033(2)
O1 0.0245(8) 0.0804(14) 0.0635(11) 0.0225(10) 0.0030(8) 0.0038(8)
O2 0.1039(17) 0.0424(10) 0.0747(13) -0.0163(10) 0.0184(13) -0.0267(12)
O3 0.172(3) 0.0538(12) 0.0655(13) 0.0159(10) 0.0231(16) 0.0552(16)
N1 0.0883(17) 0.0330(10) 0.0456(11) 0.0059(8) 0.0175(12) 0.0098(12)
C1 0.0338(11) 0.0451(12) 0.0345(10) 0.0084(9) -0.0037(8) 0.0059(9)
C2 0.0374(12) 0.0616(15) 0.0297(10) 0.0099(9) -0.0025(9) 0.0040(11)
C3 0.0384(12) 0.0671(16) 0.0409(12) 0.0157(11) 0.0039(10) 0.0019(12)
C4 0.0248(9) 0.0511(13) 0.0442(11) 0.0127(10) -0.0024(8) -0.0113(10)
C5 0.0333(10) 0.0376(10) 0.0364(10) 0.0053(8) -0.0065(9) -0.0072(9)
C6 0.0273(9) 0.0307(9) 0.0307(9) 0.0019(7) -0.0033(8) 0.0000(8)
C7 0.0230(8) 0.0357(10) 0.0286(9) -0.0026(7) -0.0043(7) 0.0000(8)
C8 0.0257(8) 0.0305(9) 0.0336(9) -0.0007(7) -0.0025(7) -0.0013(8)
C9 0.0279(9) 0.0282(9) 0.0369(9) 0.0002(7) 0.0014(8) -0.0007(8)
C10 0.0284(9) 0.0295(9) 0.0302(9) -0.0013(7) -0.0007(7) 0.0005(8)
C11 0.0401(11) 0.0292(9) 0.0332(9) 0.0013(7) -0.0013(9) 0.0043(9)
C12 0.0391(11) 0.0260(9) 0.0318(9) -0.0022(7) 0.0006(8) -0.0021(8)
C13 0.0394(12) 0.0406(12) 0.0417(11) -0.0047(9) -0.0009(10) -0.0018(10)
C14 0.0442(13) 0.0414(12) 0.0617(15) -0.0024(11) 0.0164(12) -0.0004(11)
C15 0.0767(18) 0.0280(10) 0.0451(12) -0.0038(9) 0.0229(13) -0.0078(12)
C16 0.0764(18) 0.0347(11) 0.0326(10) -0.0036(8) 0.0051(12) -0.0044(12)
C17 0.0504(13) 0.0342(10) 0.0327(10) 0.0014(8) -0.0007(9) -0.0026(10)
C18 0.0416(13) 0.0337(11) 0.0598(14) 0.0112(10) -0.0103(11) -0.0063(10)
C19 0.0379(11) 0.0304(10) 0.0356(9) 0.0087(8) 0.0000(9) -0.0005(9)
C20 0.0407(11) 0.0300(9) 0.0374(10) 0.0031(8) 0.0038(9) 0.0042(9)
C21 0.0508(13) 0.0366(11) 0.0334(10) -0.0004(8) -0.0036(10) -0.0013(10)
C22 0.0414(12) 0.0416(11) 0.0412(11) 0.0057(9) -0.0066(10) -0.0001(11)
C23 0.0482(13) 0.0365(11) 0.0489(12) 0.0005(9) -0.0016(11) 0.0098(10)
C24 0.0475(13) 0.0325(10) 0.0404(11) -0.0006(8) -0.0040(10) 0.0034(10)

loop_
_atom_type_symbol
_atom_type_description
_atom_type_scat_dispersion_real
_atom_type_scat_dispersion_imag
_atom_type_scat_source
C C 0.0033 0.0016 'International Tables Vol C Tables 4.2.6.8 and 6.1.1.4'
H H 0.0000 0.0000 'International Tables Vol C Tables 4.2.6.8 and 6.1.1.4'
N N 0.0061 0.0033 'International Tables Vol C Tables 4.2.6.8 and 6.1.1.4'
O O 0.0106 0.0060 'International Tables Vol C Tables 4.2.6.8 and 6.1.1.4'
S S 0.1246 0.1234 'International Tables Vol C Tables 4.2.6.8 and 6.1.1.4'

loop_
_geom_angle_atom_site_label_1
_geom_angle_atom_site_label_2
_geom_angle_atom_site_label_3
_geom_angle
C18 S1 C8 101.18(10)
O3 N1 O2 124.4(3)
O3 N1 C11 117.2(3)
O2 N1 C11 118.4(2)
C2 C1 C6 112.56(17)
C2 C1 H1A 109.1
C6 C1 H1A 109.1
C2 C1 H1B 109.1
C6 C1 H1B 109.1
H1A C1 H1B 107.8
C3 C2 C1 111.38(19)
C3 C2 H2A 109.4
C1 C2 H2A 109.4
C3 C2 H2B 109.4
C1 C2 H2B 109.4
H2A C2 H2B 108.0
C4 C3 C2 112.89(19)
C4 C3 H3A 109.0
C2 C3 H3A 109.0
C4 C3 H3B 109.0
C2 C3 H3B 109.0
H3A C3 H3B 107.8
O1 C4 C3 122.5(2)
O1 C4 C5 121.7(2)
C3 C4 C5 115.8(2)
C4 C5 C6 110.62(17)
C4 C5 H5A 109.5
C6 C5 H5A 109.5
C4 C5 H5B 109.5
C6 C5 H5B 109.5
H5A C5 H5B 108.1
C1 C6 C7 109.35(16)
C1 C6 C11 110.05(16)
C7 C6 C11 106.44(16)
C1 C6 C5 106.93(17)
C7 C6 C5 111.33(16)
C11 C6 C5 112.73(17)
C8 C7 C6 117.85(15)
C8 C7 H7A 107.8
C6 C7 H7A 107.8
C8 C7 H7B 107.8
C6 C7 H7B 107.8
H7A C7 H7B 107.2
C9 C8 C7 109.56(16)
C9 C8 S1 112.14(13)
C7 C8 S1 110.85(13)
C9 C8 H8 108.1
C7 C8 H8 108.1
S1 C8 H8 108.1
C10 C9 C8 111.73(16)
C10 C9 H9A 109.3
C8 C9 H9A 109.3
C10 C9 H9B 109.3
C8 C9 H9B 109.3
H9A C9 H9B 107.9
C12 C10 C9 110.80(16)
C12 C10 C11 114.20(16)
C9 C10 C11 107.76(15)
C12 C10 H10 108.0
C9 C10 H10 108.0
C11 C10 H10 108.0
N1 C11 C10 109.28(16)
N1 C11 C6 109.81(17)
C10 C11 C6 114.79(16)
N1 C11 H11 107.6
C10 C11 H11 107.6
C6 C11 H11 107.6
C13 C12 C17 118.5(2)
C13 C12 C10 122.51(19)
C17 C12 C10 118.77(19)
C12 C13 C14 120.7(2)
C12 C13 H13 119.7
C14 C13 H13 119.7
C13 C14 C15 120.1(2)
C13 C14 H14 120.0
C15 C14 H14 120.0
C16 C15 C14 119.4(2)
C16 C15 H15 120.3
C14 C15 H15 120.3
C15 C16 C17 120.3(2)
C15 C16 H16 119.9
C17 C16 H16 119.9
C16 C17 C12 121.0(2)
C16 C17 H17 119.5
C12 C17 H17 119.5
C19 C18 S1 107.88(15)
C19 C18 H18A 110.1
S1 C18 H18A 110.1
C19 C18 H18B 110.1
S1 C18 H18B 110.1
H18A C18 H18B 108.4
C20 C19 C24 118.1(2)
C20 C19 C18 120.7(2)
C24 C19 C18 121.1(2)
C21 C20 C19 121.0(2)
C21 C20 H20 119.5
C19 C20 H20 119.5
C20 C21 C22 120.4(2)
C20 C21 H21 119.8
C22 C21 H21 119.8
C21 C22 C23 119.8(2)
C21 C22 H22 120.1
C23 C22 H22 120.1
C24 C23 C22 119.7(2)
C24 C23 H23 120.2
C22 C23 H23 120.2
C23 C24 C19 121.0(2)
C23 C24 H24 119.5
C19 C24 H24 119.5

loop_
_geom_bond_atom_site_label_1
_geom_bond_atom_site_label_2
_geom_bond_distance
S1 C18 1.815(2)
S1 C8 1.840(2)
O1 C4 1.213(3)
O2 N1 1.221(3)
O3 N1 1.220(3)
N1 C11 1.520(3)
C1 C2 1.539(3)
C1 C6 1.545(3)
C1 H1A 0.9900
C1 H1B 0.9900
C2 C3 1.535(3)
C2 H2A 0.9900
C2 H2B 0.9900
C3 C4 1.496(3)
C3 H3A 0.9900
C3 H3B 0.9900
C4 C5 1.512(3)
C5 C6 1.553(3)
C5 H5A 0.9900
C5 H5B 0.9900
C6 C7 1.549(3)
C6 C11 1.551(3)
C7 C8 1.532(3)
C7 H7A 0.9900
C7 H7B 0.9900
C8 C9 1.530(3)
C8 H8 1.0000
C9 C10 1.525(3)
C9 H9A 0.9900
C9 H9B 0.9900
C10 C12 1.518(3)
C10 C11 1.530(3)
C10 H10 1.0000
C11 H11 1.0000
C12 C13 1.388(3)
C12 C17 1.391(3)
C13 C14 1.388(3)
C13 H13 0.9500
C14 C15 1.392(4)
C14 H14 0.9500
C15 C16 1.379(4)
C15 H15 0.9500
C16 C17 1.383(3)
C16 H16 0.9500
C17 H17 0.9500
C18 C19 1.496(3)
C18 H18A 0.9900
C18 H18B 0.9900
C19 C20 1.392(3)
C19 C24 1.394(3)
C20 C21 1.375(3)
C20 H20 0.9500
C21 C22 1.379(3)
C21 H21 0.9500
C22 C23 1.387(3)
C22 H22 0.9500
C23 C24 1.386(3)
C23 H23 0.9500
C24 H24 0.9500

loop_
_geom_torsion_atom_site_label_1
_geom_torsion_atom_site_label_2
_geom_torsion_atom_site_label_3
_geom_torsion_atom_site_label_4
_geom_torsion
C6 C1 C2 C3 -54.9(3)
C1 C2 C3 C4 46.4(3)
C2 C3 C4 O1 134.7(3)
C2 C3 C4 C5 -47.7(3)
O1 C4 C5 C6 -128.0(2)
C3 C4 C5 C6 54.3(3)
C2 C1 C6 C7 -60.4(2)
C2 C1 C6 C11 -177.01(18)
C2 C1 C6 C5 60.2(2)
C4 C5 C6 C1 -58.1(2)
C4 C5 C6 C7 61.3(2)
C4 C5 C6 C11 -179.17(17)
C1 C6 C7 C8 -166.81(16)
C11 C6 C7 C8 -48.0(2)
C5 C6 C7 C8 75.2(2)
C6 C7 C8 C9 50.7(2)
C6 C7 C8 S1 -73.62(19)
C18 S1 C8 C9 68.35(16)
C18 S1 C8 C7 -168.85(15)
C7 C8 C9 C10 -55.4(2)
S1 C8 C9 C10 68.14(19)
C8 C9 C10 C12 -173.75(16)
C8 C9 C10 C11 60.6(2)
O3 N1 C11 C10 -136.3(2)
O2 N1 C11 C10 44.0(3)
O3 N1 C11 C6 97.0(2)
O2 N1 C11 C6 -82.8(2)
C12 C10 C11 N1 51.5(2)
C9 C10 C11 N1 175.08(18)
C12 C10 C11 C6 175.37(17)
C9 C10 C11 C6 -61.1(2)
C1 C6 C11 N1 -65.1(2)
C7 C6 C11 N1 176.46(17)
C5 C6 C11 N1 54.1(2)
C1 C6 C11 C10 171.28(17)
C7 C6 C11 C10 52.9(2)
C5 C6 C11 C10 -69.4(2)
C9 C10 C12 C13 -77.8(2)
C11 C10 C12 C13 44.1(3)
C9 C10 C12 C17 97.0(2)
C11 C10 C12 C17 -141.14(19)
C17 C12 C13 C14 1.5(3)
C10 C12 C13 C14 176.3(2)
C12 C13 C14 C15 -1.3(4)
C13 C14 C15 C16 0.1(4)
C14 C15 C16 C17 0.9(3)
C15 C16 C17 C12 -0.7(3)
C13 C12 C17 C16 -0.5(3)
C10 C12 C17 C16 -175.5(2)
C8 S1 C18 C19 -168.52(16)
S1 C18 C19 C20 74.0(2)
S1 C18 C19 C24 -105.2(2)
C24 C19 C20 C21 -0.8(3)
C18 C19 C20 C21 179.9(2)
C19 C20 C21 C22 -0.4(3)
C20 C21 C22 C23 1.2(3)
C21 C22 C23 C24 -0.7(4)
C22 C23 C24 C19 -0.6(4)
C20 C19 C24 C23 1.3(3)
C18 C19 C24 C23 -179.4(2)
